data_8106761
loop_
_publ_author_name
'Li-Hua, Wang'
'Xi-Shi, Tai'

_publ_section_title
;
 The crystal structure of
 (E)-N&#x2032;-(quinolin-2-ylmethylene)furan-2-carbohydrazide monohydrate,
 C15H13N3O3
;
_journal_issue 6
_journal_name_full 'Zeitschrift f\"ur Kristallographie - New Crystal Structures'
_journal_page_first 1037
_journal_page_last 1038
_journal_paper_doi 10.1515/ncrs-2017-0170
_journal_volume 232
_journal_year 2017
_chemical_formula_sum 'C15 H13 N3 O3'
_chemical_formula_weight 283.28
_space_group_crystal_system triclinic
_space_group_IT_number 2
_space_group_name_Hall '-P 1'
_space_group_name_H-M_alt 'P -1'
_atom_sites_solution_hydrogens mixed
_cell_angle_alpha 80.09(3)
_cell_angle_beta 88.40(3)
_cell_angle_gamma 74.81(3)
_cell_formula_units_Z 2
_cell_length_a 6.4662(13)
_cell_length_b 7.1213(14)
_cell_length_c 15.373(3)
_cell_measurement_reflns_used 2378
_cell_measurement_temperature 293(2)
_cell_measurement_theta_max 27.3222
_cell_measurement_theta_min 2.3422
_cell_volume 672.9(3)
_computing_molecular_graphics DIAMOND
_computing_publication_material 'Olex2 (Dolomanov et al., 2009)'
_computing_structure_refinement 'SHELXL-2014/7 (Sheldrick, 2014)'
_diffrn_ambient_temperature 293(2)
_diffrn_measured_fraction_theta_full 0.999
_diffrn_measured_fraction_theta_max 0.999
_diffrn_measurement_device_type bruker-CCd
_diffrn_measurement_method '\w scans'
_diffrn_radiation_type MoK\a
_diffrn_radiation_wavelength 0.71073
_diffrn_reflns_av_R_equivalents 0.0428
_diffrn_reflns_av_unetI/netI 0.0415
_diffrn_reflns_Laue_measured_fraction_full 0.999
_diffrn_reflns_Laue_measured_fraction_max 0.999
_diffrn_reflns_limit_h_max 7
_diffrn_reflns_limit_h_min -7
_diffrn_reflns_limit_k_max 8
_diffrn_reflns_limit_k_min -8
_diffrn_reflns_limit_l_max 18
_diffrn_reflns_limit_l_min -18
_diffrn_reflns_number 5247
_diffrn_reflns_point_group_measured_fraction_full 0.999
_diffrn_reflns_point_group_measured_fraction_max 0.999
_diffrn_reflns_theta_full 25.009
_diffrn_reflns_theta_max 25.009
_diffrn_reflns_theta_min 3.008
_exptl_absorpt_coefficient_mu 0.100
_exptl_absorpt_correction_type multi-scan
_exptl_crystal_colour yellow
_exptl_crystal_density_diffrn 1.398
_exptl_crystal_description block
_exptl_crystal_F_000 296
_exptl_crystal_size_max 0.180
_exptl_crystal_size_mid 0.170
_exptl_crystal_size_min 0.160
_exptl_transmission_factor_max 0.9607
_exptl_transmission_factor_min 0.9205
_refine_diff_density_max 0.295
_refine_diff_density_min -0.264
_refine_diff_density_rms 0.076
_refine_ls_extinction_coef .
_refine_ls_extinction_method none
_refine_ls_goodness_of_fit_ref 1.047
_refine_ls_hydrogen_treatment constr
_refine_ls_matrix_type full
_refine_ls_number_parameters 190
_refine_ls_number_reflns 2378
_refine_ls_number_restraints 0
_refine_ls_restrained_S_all 1.047
_refine_ls_R_factor_all 0.0553
_refine_ls_R_factor_gt 0.0503
_refine_ls_shift/su_max 0.000
_refine_ls_shift/su_mean 0.000
_refine_ls_structure_factor_coef Fsqd
_refine_ls_weighting_details 'w=1/[\s^2^(Fo^2^)+(0.1087P)^2^+0.0897P] where P=(Fo^2^+2Fc^2^)/3'
_refine_ls_weighting_scheme calc
_refine_ls_wR_factor_gt 0.1446
_refine_ls_wR_factor_ref 0.1572
_reflns_Friedel_coverage 0.000
_reflns_Friedel_fraction_full .
_reflns_Friedel_fraction_max .
_reflns_number_gt 2047
_reflns_number_total 2378
_reflns_threshold_expression 'I > 2\s(I)'
_cod_data_source_file suppl_ncrs-2017-0170_suppl.cif
_cod_data_source_block ee
_cod_database_code 8106761
_shelx_space_group_comment
;
The symmetry employed for this shelxl refinement is uniquely defined
by the following loop, which should always be used as a source of
symmetry information in preference to the above space-group names.
They are only intended as comments.
;
_shelx_estimated_absorpt_t_min 0.982
_shelx_estimated_absorpt_t_max 0.984

loop_
_space_group_symop_operation_xyz
'x, y, z'
'-x, -y, -z'

loop_
_atom_site_label
_atom_site_type_symbol
_atom_site_fract_x
_atom_site_fract_y
_atom_site_fract_z
_atom_site_U_iso_or_equiv
_atom_site_adp_type
_atom_site_occupancy
_atom_site_site_symmetry_order
_atom_site_calc_flag
_atom_site_refinement_flags_posn
_atom_site_refinement_flags_adp
_atom_site_refinement_flags_occupancy
_atom_site_disorder_assembly
_atom_site_disorder_group
O1 O 0.31650(18) 0.05767(19) 0.77060(8) 0.0559(4) Uani 1 1 d . . . . .
O2 O 0.8743(2) -0.0904(2) 0.82365(9) 0.0642(4) Uani 1 1 d . . . . .
N1 N 0.5811(2) 0.32100(18) 0.38601(8) 0.0405(4) Uani 1 1 d . . . . .
N2 N 0.4767(2) 0.16071(18) 0.60881(8) 0.0399(3) Uani 1 1 d . . . . .
N3 N 0.6043(2) 0.06659(19) 0.68175(8) 0.0409(4) Uani 1 1 d . . . . .
H3 H 0.7416 0.0353 0.6778 0.049 Uiso 1 1 d R U . . .
C1 C 0.4814(2) 0.4163(2) 0.30682(10) 0.0399(4) Uani 1 1 d . . . . .
C2 C 0.6095(3) 0.4435(3) 0.23259(12) 0.0531(5) Uani 1 1 d . . . . .
H2 H 0.7578 0.3963 0.2378 0.064 Uiso 1 1 calc R U . . .
C3 C 0.5160(3) 0.5393(3) 0.15283(12) 0.0615(5) Uani 1 1 d . . . . .
H3A H 0.6013 0.5548 0.1038 0.074 Uiso 1 1 calc R U . . .
C4 C 0.2936(3) 0.6141(3) 0.14428(13) 0.0615(5) Uani 1 1 d . . . . .
H4 H 0.2330 0.6816 0.0899 0.074 Uiso 1 1 calc R U . . .
C5 C 0.1653(3) 0.5894(3) 0.21419(12) 0.0542(5) Uani 1 1 d . . . . .
H5 H 0.0175 0.6391 0.2074 0.065 Uiso 1 1 calc R U . . .
C6 C 0.2557(3) 0.4879(2) 0.29777(11) 0.0432(4) Uani 1 1 d . . . . .
C7 C 0.1325(3) 0.4517(3) 0.37302(12) 0.0512(4) Uani 1 1 d . . . . .
H7 H -0.0163 0.4944 0.3693 0.061 Uiso 1 1 calc R U . . .
C8 C 0.2319(3) 0.3542(3) 0.45109(11) 0.0482(4) Uani 1 1 d . . . . .
H8 H 0.1522 0.3278 0.5008 0.058 Uiso 1 1 calc R U . . .
C9 C 0.4595(2) 0.2934(2) 0.45503(10) 0.0384(4) Uani 1 1 d . . . . .
C10 C 0.5768(2) 0.1934(2) 0.53751(10) 0.0410(4) Uani 1 1 d . . . . .
H10 H 0.7258 0.1534 0.5378 0.049 Uiso 1 1 calc R U . . .
C11 C 0.5100(2) 0.0243(2) 0.76005(10) 0.0403(4) Uani 1 1 d . . . . .
C12 C 0.6615(3) -0.0671(2) 0.83428(11) 0.0431(4) Uani 1 1 d . . . . .
C13 C 0.6191(3) -0.1226(3) 0.91906(11) 0.0606(5) Uani 1 1 d . . . . .
H13 H 0.4852 -0.1185 0.9436 0.073 Uiso 1 1 calc R U . . .
C14 C 0.8205(4) -0.1887(4) 0.96382(14) 0.0798(7) Uani 1 1 d . . . . .
H14 H 0.8444 -0.2396 1.0237 0.096 Uiso 1 1 calc R U . . .
C15 C 0.9686(3) -0.1649(4) 0.90473(14) 0.0755(7) Uani 1 1 d . . . . .
H15 H 1.1148 -0.1945 0.9168 0.091 Uiso 1 1 calc R U . . .
O1W O 0.95652(17) -0.01165(19) 0.36709(8) 0.0558(4) Uani 1 1 d . . . . .
H1WA H 0.8735 0.1011 0.3797 0.084 Uiso 1 1 d R U . . .
H1WB H 0.8686 -0.0437 0.3262 0.084 Uiso 1 1 d R U . . .

loop_
_atom_site_aniso_label
_atom_site_aniso_U_11
_atom_site_aniso_U_22
_atom_site_aniso_U_33
_atom_site_aniso_U_23
_atom_site_aniso_U_13
_atom_site_aniso_U_12
O1 0.0333(6) 0.0768(8) 0.0561(7) -0.0108(6) 0.0046(5) -0.0124(5)
O2 0.0430(7) 0.0905(9) 0.0557(8) -0.0107(7) 0.0015(6) -0.0126(6)
N1 0.0337(7) 0.0399(7) 0.0461(8) -0.0049(6) -0.0028(5) -0.0076(5)
N2 0.0335(7) 0.0427(7) 0.0426(7) -0.0070(6) -0.0041(5) -0.0081(5)
N3 0.0294(6) 0.0486(7) 0.0424(7) -0.0047(6) -0.0018(5) -0.0077(5)
C1 0.0394(8) 0.0349(7) 0.0452(9) -0.0058(6) -0.0032(7) -0.0095(6)
C2 0.0450(10) 0.0582(10) 0.0541(10) -0.0005(8) 0.0006(8) -0.0160(8)
C3 0.0683(13) 0.0674(11) 0.0472(10) 0.0041(9) 0.0025(9) -0.0243(10)
C4 0.0696(13) 0.0567(10) 0.0521(10) 0.0057(8) -0.0157(9) -0.0137(9)
C5 0.0503(10) 0.0503(9) 0.0567(10) -0.0040(8) -0.0144(8) -0.0055(8)
C6 0.0405(9) 0.0376(7) 0.0504(9) -0.0094(7) -0.0071(7) -0.0062(6)
C7 0.0313(8) 0.0612(10) 0.0565(10) -0.0136(8) -0.0041(7) -0.0013(7)
C8 0.0356(9) 0.0586(9) 0.0471(9) -0.0106(7) 0.0019(7) -0.0056(7)
C9 0.0351(8) 0.0358(7) 0.0438(8) -0.0100(6) -0.0016(6) -0.0062(6)
C10 0.0322(8) 0.0430(8) 0.0460(9) -0.0075(7) -0.0018(6) -0.0066(6)
C11 0.0353(8) 0.0421(8) 0.0448(8) -0.0106(7) 0.0031(6) -0.0107(6)
C12 0.0380(8) 0.0468(8) 0.0451(8) -0.0086(7) 0.0020(7) -0.0119(7)
C13 0.0570(11) 0.0894(13) 0.0422(9) -0.0061(9) 0.0081(8) -0.0353(10)
C14 0.0900(17) 0.0990(16) 0.0489(11) 0.0105(11) -0.0181(11) -0.0349(14)
C15 0.0509(12) 0.1015(16) 0.0667(13) -0.0106(12) -0.0203(10) -0.0069(11)
O1W 0.0302(6) 0.0718(8) 0.0618(7) -0.0111(6) -0.0015(5) -0.0068(5)

loop_
_atom_type_symbol
_atom_type_description
_atom_type_scat_dispersion_real
_atom_type_scat_dispersion_imag
_atom_type_scat_source
C C 0.0030 0.0020 'International Tables Vol C Tables 4.2.6.8 and 6.1.1.4'
H H 0.0000 0.0000 'International Tables Vol C Tables 4.2.6.8 and 6.1.1.4'
N N 0.0060 0.0030 'International Tables Vol C Tables 4.2.6.8 and 6.1.1.4'
O O 0.0110 0.0060 'International Tables Vol C Tables 4.2.6.8 and 6.1.1.4'

loop_
_geom_angle_atom_site_label_1
_geom_angle_atom_site_label_2
_geom_angle_atom_site_label_3
_geom_angle
_geom_angle_site_symmetry_1
_geom_angle_site_symmetry_3
C12 O2 C15 106.75(15) . .
C9 N1 C1 118.00(13) . .
C10 N2 N3 115.26(13) . .
C11 N3 N2 118.93(13) . .
C11 N3 H3 120.6 . .
N2 N3 H3 120.5 . .
N1 C1 C2 118.40(14) . .
N1 C1 C6 122.28(15) . .
C2 C1 C6 119.32(15) . .
C3 C2 C1 120.06(16) . .
C3 C2 H2 120.0 . .
C1 C2 H2 120.0 . .
C2 C3 C4 120.68(18) . .
C2 C3 H3A 119.7 . .
C4 C3 H3A 119.7 . .
C5 C4 C3 120.85(16) . .
C5 C4 H4 119.6 . .
C3 C4 H4 119.6 . .
C4 C5 C6 120.21(17) . .
C4 C5 H5 119.9 . .
C6 C5 H5 119.9 . .
C7 C6 C1 117.59(14) . .
C7 C6 C5 123.55(15) . .
C1 C6 C5 118.86(16) . .
C8 C7 C6 119.91(15) . .
C8 C7 H7 120.0 . .
C6 C7 H7 120.0 . .
C7 C8 C9 118.76(16) . .
C7 C8 H8 120.6 . .
C9 C8 H8 120.6 . .
N1 C9 C8 123.40(15) . .
N1 C9 C10 114.99(13) . .
C8 C9 C10 121.61(15) . .
N2 C10 C9 120.69(14) . .
N2 C10 H10 119.7 . .
C9 C10 H10 119.7 . .
O1 C11 N3 124.65(14) . .
O1 C11 C12 121.10(14) . .
N3 C11 C12 114.25(13) . .
C13 C12 O2 110.39(16) . .
C13 C12 C11 128.56(16) . .
O2 C12 C11 120.84(14) . .
C12 C13 C14 105.76(18) . .
C12 C13 H13 127.1 . .
C14 C13 H13 127.1 . .
C15 C14 C13 107.38(18) . .
C15 C14 H14 126.3 . .
C13 C14 H14 126.3 . .
C14 C15 O2 109.70(18) . .
C14 C15 H15 125.2 . .
O2 C15 H15 125.2 . .
H1WA O1W H1WB 102.0 . .

loop_
_geom_bond_atom_site_label_1
_geom_bond_atom_site_label_2
_geom_bond_distance
_geom_bond_site_symmetry_2
O1 C11 1.2226(19) .
O2 C12 1.351(2) .
O2 C15 1.361(2) .
N1 C9 1.321(2) .
N1 C1 1.374(2) .
N2 C10 1.275(2) .
N2 N3 1.3749(18) .
N3 C11 1.357(2) .
N3 H3 0.8600 .
C1 C2 1.407(2) .
C1 C6 1.416(2) .
C2 C3 1.368(2) .
C2 H2 0.9300 .
C3 C4 1.398(3) .
C3 H3A 0.9300 .
C4 C5 1.355(3) .
C4 H4 0.9300 .
C5 C6 1.420(2) .
C5 H5 0.9300 .
C6 C7 1.412(2) .
C7 C8 1.363(2) .
C7 H7 0.9300 .
C8 C9 1.421(2) .
C8 H8 0.9300 .
C9 C10 1.466(2) .
C10 H10 0.9300 .
C11 C12 1.469(2) .
C12 C13 1.338(2) .
C13 C14 1.417(3) .
C13 H13 0.9300 .
C14 C15 1.324(3) .
C14 H14 0.9300 .
C15 H15 0.9300 .
O1W H1WA 0.8901 .
O1W H1WB 0.9533 .

loop_
_geom_torsion_atom_site_label_1
_geom_torsion_atom_site_label_2
_geom_torsion_atom_site_label_3
_geom_torsion_atom_site_label_4
_geom_torsion
_geom_torsion_site_symmetry_1
_geom_torsion_site_symmetry_2
_geom_torsion_site_symmetry_3
_geom_torsion_site_symmetry_4
C10 N2 N3 C11 -179.25(12) . . . .
C9 N1 C1 C2 -178.98(13) . . . .
C9 N1 C1 C6 1.2(2) . . . .
N1 C1 C2 C3 -179.41(15) . . . .
C6 C1 C2 C3 0.4(2) . . . .
C1 C2 C3 C4 1.1(3) . . . .
C2 C3 C4 C5 -1.6(3) . . . .
C3 C4 C5 C6 0.5(3) . . . .
N1 C1 C6 C7 -2.4(2) . . . .
C2 C1 C6 C7 177.85(14) . . . .
N1 C1 C6 C5 178.38(13) . . . .
C2 C1 C6 C5 -1.4(2) . . . .
C4 C5 C6 C7 -178.23(16) . . . .
C4 C5 C6 C1 1.0(3) . . . .
C1 C6 C7 C8 1.2(2) . . . .
C5 C6 C7 C8 -179.59(15) . . . .
C6 C7 C8 C9 0.9(3) . . . .
C1 N1 C9 C8 1.1(2) . . . .
C1 N1 C9 C10 -179.15(12) . . . .
C7 C8 C9 N1 -2.2(2) . . . .
C7 C8 C9 C10 178.06(14) . . . .
N3 N2 C10 C9 -179.78(12) . . . .
N1 C9 C10 N2 179.16(12) . . . .
C8 C9 C10 N2 -1.1(2) . . . .
N2 N3 C11 O1 2.7(2) . . . .
N2 N3 C11 C12 -177.05(12) . . . .
C15 O2 C12 C13 0.5(2) . . . .
C15 O2 C12 C11 175.68(16) . . . .
O1 C11 C12 C13 -0.9(3) . . . .
N3 C11 C12 C13 178.85(16) . . . .
O1 C11 C12 O2 -175.12(15) . . . .
N3 C11 C12 O2 4.7(2) . . . .
O2 C12 C13 C14 -1.2(2) . . . .
C11 C12 C13 C14 -175.91(19) . . . .
C12 C13 C14 C15 1.5(3) . . . .
C13 C14 C15 O2 -1.2(3) . . . .
C12 O2 C15 C14 0.5(3) . . . .
